data_7061824
loop_
_publ_author_name
'Kumar, Sunil'
Priyasha,
'Das, Dinabandhu'

_publ_section_title
;
 Molecular tiltation and supramolecular interactions induced uniaxial NTE
 and biaxial PTE in bis-imidazole-based co-crystals
;
_journal_issue 38
_journal_name_full 'New Journal of Chemistry'
_journal_page_first 18465
_journal_page_last 18470
_journal_paper_doi 10.1039/D2NJ03717C
_journal_volume 46
_journal_year 2022
_chemical_formula_sum 'C28 H24 N4 O4'
_chemical_formula_weight 480.51
_space_group_crystal_system monoclinic
_space_group_IT_number 14
_space_group_name_Hall '-P 2yn'
_space_group_name_H-M_alt 'P 1 21/n 1'
_atom_sites_solution_hydrogens mixed
_audit_creation_method SHELXL-2018/3
_audit_update_record
;
2022-07-16 deposited with the CCDC.	2022-09-06 downloaded from the CCDC.
;
_cell_angle_alpha 90
_cell_angle_beta 107.716(4)
_cell_angle_gamma 90
_cell_formula_units_Z 2
_cell_length_a 6.6622(7)
_cell_length_b 18.301(2)
_cell_length_c 10.1785(12)
_cell_measurement_reflns_used 8861
_cell_measurement_temperature 150(2)
_cell_measurement_theta_max 28.36
_cell_measurement_theta_min 2.38
_cell_volume 1182.2(2)
_computing_cell_refinement 'Bruker SAINT'
_computing_data_collection 'Bruker APEX3'
_computing_data_reduction 'Bruker SAINT'
_computing_molecular_graphics 'Xseed-2017 (Barbour, 2017)'
_computing_structure_refinement 'SHELXL-2018/3 (Sheldrick, 2018)'
_computing_structure_solution 'SHELXT 2018/2 (Sheldrick, 2018)'
_diffrn_ambient_temperature 150(2)
_diffrn_measured_fraction_theta_full 0.993
_diffrn_measured_fraction_theta_max 0.993
_diffrn_measurement_device_type 'Bruker APEX-III Photon-II detector'
_diffrn_measurement_method 'phi and omega scan'
_diffrn_radiation_type MoK\a
_diffrn_radiation_wavelength 0.71073
_diffrn_reflns_av_R_equivalents 0.0274
_diffrn_reflns_av_unetI/netI 0.0194
_diffrn_reflns_Laue_measured_fraction_full 0.993
_diffrn_reflns_Laue_measured_fraction_max 0.993
_diffrn_reflns_limit_h_max 8
_diffrn_reflns_limit_h_min -8
_diffrn_reflns_limit_k_max 24
_diffrn_reflns_limit_k_min -24
_diffrn_reflns_limit_l_max 13
_diffrn_reflns_limit_l_min -13
_diffrn_reflns_number 18342
_diffrn_reflns_point_group_measured_fraction_full 0.993
_diffrn_reflns_point_group_measured_fraction_max 0.993
_diffrn_reflns_theta_full 25.000
_diffrn_reflns_theta_max 28.403
_diffrn_reflns_theta_min 2.377
_diffrn_source microfocus
_exptl_absorpt_coefficient_mu 0.092
_exptl_absorpt_correction_T_max 0.7457
_exptl_absorpt_correction_T_min 0.6884
_exptl_absorpt_correction_type multi-scan
_exptl_absorpt_process_details SADABS
_exptl_crystal_colour colorless
_exptl_crystal_density_diffrn 1.350
_exptl_crystal_description block
_exptl_crystal_F_000 504
_exptl_crystal_size_max 0.370
_exptl_crystal_size_mid 0.210
_exptl_crystal_size_min 0.050
_refine_diff_density_max 0.277
_refine_diff_density_min -0.299
_refine_diff_density_rms 0.040
_refine_ls_extinction_method none
_refine_ls_goodness_of_fit_ref 1.031
_refine_ls_hydrogen_treatment mixed
_refine_ls_matrix_type full
_refine_ls_number_parameters 179
_refine_ls_number_reflns 2941
_refine_ls_number_restraints 1
_refine_ls_restrained_S_all 1.031
_refine_ls_R_factor_all 0.0505
_refine_ls_R_factor_gt 0.0433
_refine_ls_shift/su_max 0.000
_refine_ls_shift/su_mean 0.000
_refine_ls_structure_factor_coef Fsqd
_refine_ls_weighting_details 'w=1/[\s^2^(Fo^2^)+(0.0499P)^2^+0.4924P] where P=(Fo^2^+2Fc^2^)/3'
_refine_ls_weighting_scheme calc
_refine_ls_wR_factor_gt 0.1070
_refine_ls_wR_factor_ref 0.1127
_reflns_Friedel_coverage 0.000
_reflns_number_gt 2562
_reflns_number_total 2941
_reflns_threshold_expression 'I > 2\s(I)'
_cod_data_source_file d2nj03717c2.cif
_cod_data_source_block BIMB-BPDCA_150K
_cod_depositor_comments 'Adding full bibliography for 7061809--7061825.cif.'
_cod_original_cell_volume 1182.1(2)
_cod_original_sg_symbol_H-M 'P 21/n'
_cod_database_code 7061824
_shelx_shelxl_version_number 2018/3
_shelx_space_group_comment
;
The symmetry employed for this shelxl refinement is uniquely defined
by the following loop, which should always be used as a source of
symmetry information in preference to the above space-group names.
They are only intended as comments.
;
_shelx_estimated_absorpt_t_min 0.967
_shelx_estimated_absorpt_t_max 0.995

loop_
_space_group_symop_operation_xyz
'x, y, z'
'-x+1/2, y+1/2, -z+1/2'
'-x, -y, -z'
'x-1/2, -y-1/2, z-1/2'

loop_
_atom_site_label
_atom_site_type_symbol
_atom_site_fract_x
_atom_site_fract_y
_atom_site_fract_z
_atom_site_U_iso_or_equiv
_atom_site_adp_type
_atom_site_occupancy
_atom_site_site_symmetry_order
_atom_site_calc_flag
_atom_site_refinement_flags_posn
_atom_site_refinement_flags_adp
_atom_site_refinement_flags_occupancy
_atom_site_disorder_assembly
_atom_site_disorder_group
O1 O 0.21772(15) 0.32957(5) 0.49441(9) 0.0329(2) Uani 1 1 d D . . . .
O2 O 0.22221(15) 0.31205(6) 0.71126(10) 0.0387(3) Uani 1 1 d . . . . .
N2 N 0.82868(16) 0.18706(5) 0.57163(11) 0.0252(2) Uani 1 1 d . . . . .
N1 N 0.53496(17) 0.24410(6) 0.55987(11) 0.0288(2) Uani 1 1 d . . . . .
C5 C 0.99977(19) 0.07603(6) 0.51675(12) 0.0244(2) Uani 1 1 d . . . . .
C1 C 0.6683(2) 0.22708(7) 0.49221(13) 0.0273(3) Uani 1 1 d . . . . .
C9 C -0.04624(18) 0.38694(6) 0.56642(12) 0.0243(2) Uani 1 1 d . . . . .
C12 C -0.40535(18) 0.47616(7) 0.51383(12) 0.0262(3) Uani 1 1 d . . . . .
C10 C -0.1304(2) 0.41974(7) 0.43914(13) 0.0280(3) Uani 1 1 d . . . . .
H10 H -0.066250 0.412042 0.368710 0.034 Uiso 1 1 calc R U . . .
C3 C 0.7945(2) 0.17766(7) 0.69724(13) 0.0284(3) Uani 1 1 d . . . . .
C11 C -0.3072(2) 0.46371(7) 0.41341(13) 0.0278(3) Uani 1 1 d . . . . .
H11 H -0.362656 0.485812 0.325319 0.033 Uiso 1 1 calc R U . . .
C7 C 1.1869(2) 0.03836(7) 0.53789(15) 0.0317(3) Uani 1 1 d . . . . .
H7 H 1.316577 0.064263 0.564041 0.038 Uiso 1 1 calc R U . . .
C8 C 0.14543(18) 0.33950(6) 0.59783(12) 0.0242(2) Uani 1 1 d . . . . .
C6 C 0.8129(2) 0.03695(7) 0.47872(16) 0.0343(3) Uani 1 1 d . . . . .
H6 H 0.682961 0.061983 0.463801 0.041 Uiso 1 1 calc R U . . .
C2 C 0.6129(2) 0.21331(7) 0.68866(13) 0.0291(3) Uani 1 1 d . . . . .
C4 C 1.0048(2) 0.15825(7) 0.53052(14) 0.0295(3) Uani 1 1 d . . . . .
H4A H 1.138520 0.172891 0.599805 0.035 Uiso 1 1 calc R U . . .
H4B H 1.002155 0.180218 0.441123 0.035 Uiso 1 1 calc R U . . .
C14 C -0.1439(2) 0.39807(10) 0.66659(15) 0.0465(4) Uani 1 1 d . . . . .
H14 H -0.089008 0.375377 0.754169 0.056 Uiso 1 1 calc R U . . .
C13 C -0.3205(3) 0.44183(11) 0.64075(16) 0.0531(5) Uani 1 1 d . . . . .
H13 H -0.385515 0.448646 0.710994 0.064 Uiso 1 1 calc R U . . .
H1 H 0.656(2) 0.2395(8) 0.3979(17) 0.035(4) Uiso 1 1 d . . . . .
H2 H 0.541(3) 0.2194(9) 0.7552(17) 0.037(4) Uiso 1 1 d . . . . .
H3 H 0.889(3) 0.1499(9) 0.7688(17) 0.041(4) Uiso 1 1 d . . . . .
H1A H 0.338(2) 0.2987(10) 0.519(2) 0.079(7) Uiso 1 1 d D . . . .

loop_
_atom_site_aniso_label
_atom_site_aniso_U_11
_atom_site_aniso_U_22
_atom_site_aniso_U_33
_atom_site_aniso_U_23
_atom_site_aniso_U_13
_atom_site_aniso_U_12
O1 0.0350(5) 0.0408(5) 0.0248(5) 0.0041(4) 0.0118(4) 0.0177(4)
O2 0.0358(5) 0.0556(6) 0.0275(5) 0.0114(4) 0.0137(4) 0.0195(4)
N2 0.0266(5) 0.0230(5) 0.0262(5) -0.0016(4) 0.0082(4) 0.0056(4)
N1 0.0315(6) 0.0311(5) 0.0240(5) 0.0002(4) 0.0085(4) 0.0106(4)
C5 0.0255(6) 0.0248(5) 0.0239(6) -0.0017(4) 0.0089(4) 0.0053(4)
C1 0.0315(6) 0.0273(6) 0.0233(6) 0.0000(4) 0.0086(5) 0.0082(5)
C9 0.0218(5) 0.0259(5) 0.0249(6) -0.0013(4) 0.0066(4) 0.0018(4)
C12 0.0229(6) 0.0313(6) 0.0244(6) -0.0008(5) 0.0069(5) 0.0041(5)
C10 0.0303(6) 0.0315(6) 0.0245(6) 0.0003(5) 0.0116(5) 0.0062(5)
C3 0.0314(6) 0.0287(6) 0.0233(6) 0.0008(5) 0.0056(5) 0.0065(5)
C11 0.0292(6) 0.0312(6) 0.0231(6) 0.0022(5) 0.0082(5) 0.0071(5)
C7 0.0227(6) 0.0285(6) 0.0436(8) -0.0057(5) 0.0098(5) 0.0023(5)
C8 0.0233(6) 0.0253(5) 0.0240(6) -0.0007(4) 0.0072(4) 0.0016(4)
C6 0.0225(6) 0.0297(6) 0.0496(8) -0.0052(6) 0.0093(6) 0.0078(5)
C2 0.0331(7) 0.0314(6) 0.0235(6) -0.0004(5) 0.0096(5) 0.0075(5)
C4 0.0269(6) 0.0252(6) 0.0387(7) -0.0025(5) 0.0136(5) 0.0045(5)
C14 0.0421(8) 0.0734(11) 0.0276(7) 0.0166(7) 0.0159(6) 0.0302(8)
C13 0.0475(9) 0.0888(13) 0.0300(7) 0.0179(8) 0.0221(7) 0.0388(9)

loop_
_atom_type_symbol
_atom_type_description
_atom_type_scat_dispersion_real
_atom_type_scat_dispersion_imag
_atom_type_scat_source
C C 0.0033 0.0016 'International Tables Vol C Tables 4.2.6.8 and 6.1.1.4'
H H 0.0000 0.0000 'International Tables Vol C Tables 4.2.6.8 and 6.1.1.4'
N N 0.0061 0.0033 'International Tables Vol C Tables 4.2.6.8 and 6.1.1.4'
O O 0.0106 0.0060 'International Tables Vol C Tables 4.2.6.8 and 6.1.1.4'

loop_
_geom_angle_atom_site_label_1
_geom_angle_atom_site_label_2
_geom_angle_atom_site_label_3
_geom_angle
_geom_angle_site_symmetry_1
_geom_angle_site_symmetry_3
_geom_angle_publ_flag
C1 N2 C3 107.53(10) . . ?
C1 N2 C4 125.87(11) . . ?
C3 N2 C4 126.60(11) . . ?
C1 N1 C2 106.40(10) . . ?
C7 C5 C6 118.50(11) . . ?
C7 C5 C4 119.24(11) . . ?
C6 C5 C4 122.22(10) . . ?
N1 C1 N2 110.72(11) . . ?
C14 C9 C10 118.69(11) . . ?
C14 C9 C8 119.41(11) . . ?
C10 C9 C8 121.90(11) . . ?
C11 C12 C13 117.37(11) . . ?
C11 C12 C12 121.21(14) . 3_466 ?
C13 C12 C12 121.42(14) . 3_466 ?
C9 C10 C11 120.57(11) . . ?
C2 C3 N2 106.09(11) . . ?
C10 C11 C12 121.33(11) . . ?
C5 C7 C6 120.68(12) . 3_756 ?
O2 C8 O1 123.94(11) . . ?
O2 C8 C9 121.75(11) . . ?
O1 C8 C9 114.30(10) . . ?
C5 C6 C7 120.82(11) . 3_756 ?
C3 C2 N1 109.26(11) . . ?
N2 C4 C5 112.91(10) . . ?
C13 C14 C9 120.69(13) . . ?
C14 C13 C12 121.34(13) . . ?

loop_
_geom_bond_atom_site_label_1
_geom_bond_atom_site_label_2
_geom_bond_distance
_geom_bond_site_symmetry_2
_geom_bond_publ_flag
O1 C8 1.2967(14) . ?
O2 C8 1.2197(15) . ?
N2 C1 1.3437(16) . ?
N2 C3 1.3759(16) . ?
N2 C4 1.4592(15) . ?
N1 C1 1.3166(16) . ?
N1 C2 1.3752(16) . ?
C5 C7 1.3827(16) . ?
C5 C6 1.3847(18) . ?
C5 C4 1.5106(16) . ?
C9 C14 1.3814(18) . ?
C9 C10 1.3823(17) . ?
C9 C8 1.4961(16) . ?
C12 C11 1.3893(16) . ?
C12 C13 1.3923(19) . ?
C12 C12 1.488(2) 3_466 ?
C10 C11 1.3846(16) . ?
C3 C2 1.3537(18) . ?
C7 C6 1.3885(18) 3_756 ?
C14 C13 1.3808(19) . ?
